data_4028662
loop_
_publ_author_name
'Jing Long'
'Ya-Hui Ding'
'Pan-Pan Wang'
'Quan Zhang'
'Yue Chen'

_publ_section_title
;
 Protection-Group-Free Semisyntheses of Parthenolide and Its Cyclopropyl
 Analogue
;
_journal_name_full 'Journal of Organic Chemistry'
_journal_page_first 10512
_journal_page_last 10518
_journal_paper_doi 10.1021/jo401606q
_journal_volume 78
_journal_year 2013
_chemical_absolute_configuration rmad
_chemical_formula_moiety 'C15 H20 O3'
_chemical_formula_sum 'C15 H20 O3'
_chemical_formula_weight 248.31
_chemical_name_systematic
; 
 ? 
;
_space_group_IT_number 19
_symmetry_cell_setting orthorhombic
_symmetry_space_group_name_Hall 'P 2ac 2ab'
_symmetry_space_group_name_H-M 'P 21 21 21'
_atom_sites_solution_hydrogens geom
_atom_sites_solution_primary direct
_atom_sites_solution_secondary difmap
_audit_creation_method SHELXL-97
_cell_angle_alpha 90.00
_cell_angle_beta 90.00
_cell_angle_gamma 90.00
_cell_formula_units_Z 8
_cell_length_a 11.9456(11)
_cell_length_b 12.2757(12)
_cell_length_c 18.780(2)
_cell_measurement_reflns_used 2963
_cell_measurement_temperature 293(2)
_cell_measurement_theta_max 72.80
_cell_measurement_theta_min 27.70
_cell_volume 2753.9(5)
_computing_cell_refinement 'CrystalClear-SM Expert 2.0 r5'
_computing_data_collection 'CrystalClear-SM Expert 2.0 r5 (Rigaku, 2010)'
_computing_data_reduction 'CrystalClear-SM Expert 2.0 r5'
_computing_molecular_graphics 'CrystalStructure 4.0'
_computing_publication_material 'CrystalStructure 4.0 (Rigaku, 2009)'
_computing_structure_refinement 'SHELXL-97 (Sheldrick, 1997)'
_computing_structure_solution 'SHELXS-97 (Sheldrick, 1990)'
_diffrn_ambient_temperature 293(2)
_diffrn_detector_area_resol_mean 11.11
_diffrn_measured_fraction_theta_full 0.989
_diffrn_measured_fraction_theta_max 0.990
_diffrn_measurement_device_type 'Rigaku Saturn944 CCD'
_diffrn_measurement_method \w
_diffrn_radiation_monochromator multilayer
_diffrn_radiation_source 'fine-focus sealed tube'
_diffrn_radiation_type CuK\a
_diffrn_radiation_wavelength 1.54187
_diffrn_reflns_av_R_equivalents 0.0673
_diffrn_reflns_av_sigmaI/netI 0.0386
_diffrn_reflns_limit_h_max 14
_diffrn_reflns_limit_h_min -11
_diffrn_reflns_limit_k_max 15
_diffrn_reflns_limit_k_min -13
_diffrn_reflns_limit_l_max 23
_diffrn_reflns_limit_l_min -23
_diffrn_reflns_number 28278
_diffrn_reflns_theta_full 72.78
_diffrn_reflns_theta_max 72.78
_diffrn_reflns_theta_min 4.30
_diffrn_standards_decay_% 0
_diffrn_standards_interval_count 0
_diffrn_standards_interval_time 0
_diffrn_standards_number 0
_exptl_absorpt_coefficient_mu 0.660
_exptl_absorpt_correction_T_max 0.9017
_exptl_absorpt_correction_T_min 0.8683
_exptl_absorpt_correction_type multi-scan
_exptl_absorpt_process_details CrystalClear
_exptl_crystal_colour colorless
_exptl_crystal_density_diffrn 1.198
_exptl_crystal_description prism
_exptl_crystal_F_000 1072
_exptl_crystal_size_max 0.22
_exptl_crystal_size_mid 0.20
_exptl_crystal_size_min 0.16
_refine_diff_density_max 0.361
_refine_diff_density_min -0.390
_refine_diff_density_rms 0.117
_refine_ls_abs_structure_details 'Flack H D (1983), Acta Cryst. A39, 876-881'
_refine_ls_abs_structure_Flack 0.0(2)
_refine_ls_extinction_coef 0.0435(18)
_refine_ls_extinction_expression Fc^*^=kFc[1+0.001xFc^2^\l^3^/sin(2\q)]^-1/4^
_refine_ls_extinction_method SHELXL
_refine_ls_goodness_of_fit_ref 1.085
_refine_ls_hydrogen_treatment mixed
_refine_ls_matrix_type full
_refine_ls_number_parameters 330
_refine_ls_number_reflns 5400
_refine_ls_number_restraints 0
_refine_ls_restrained_S_all 1.085
_refine_ls_R_factor_all 0.0737
_refine_ls_R_factor_gt 0.0683
_refine_ls_shift/su_max 0.000
_refine_ls_shift/su_mean 0.000
_refine_ls_structure_factor_coef Fsqd
_refine_ls_weighting_details 'calc w=1/[\s^2^(Fo^2^)+(0.0953P)^2^+0.0000P] where P=(Fo^2^+2Fc^2^)/3'
_refine_ls_weighting_scheme calc
_refine_ls_wR_factor_gt 0.1403
_refine_ls_wR_factor_ref 0.1499
_reflns_number_gt 4597
_reflns_number_total 5400
_reflns_threshold_expression >2sigma(I)
_cod_data_source_file jo401606q_si_002.cif
_cod_data_source_block shelxl
_cod_database_code 4028662

loop_
_symmetry_equiv_pos_as_xyz
'x, y, z'
'x+1/2, -y+1/2, -z'
'-x, y+1/2, -z+1/2'
'-x+1/2, -y, z+1/2'

loop_
_atom_site_label
_atom_site_type_symbol
_atom_site_fract_x
_atom_site_fract_y
_atom_site_fract_z
_atom_site_U_iso_or_equiv
_atom_site_adp_type
_atom_site_occupancy
_atom_site_symmetry_multiplicity
_atom_site_calc_flag
_atom_site_refinement_flags
O1 O 0.45906(12) 0.59197(15) 0.01498(9) 0.0891(5) Uani 1 1 d .
O2 O 0.4483(2) 0.57614(19) -0.10269(10) 0.1190(7) Uani 1 1 d .
O3 O 0.52124(17) 0.5283(2) 0.15484(10) 0.1174(7) Uani 1 1 d .
O4 O 0.35362(12) -0.00309(14) 0.06710(8) 0.0858(4) Uani 1 1 d .
O5 O 0.44523(15) -0.12929(16) 0.00501(12) 0.1083(6) Uani 1 1 d .
O6 O 0.24333(14) 0.09448(14) 0.18789(8) 0.0893(5) Uani 1 1 d .
C1 C 0.39092(15) 0.63347(16) 0.07341(11) 0.0690(4) Uani 1 1 d .
H1 H 0.4136 0.7082 0.0846 0.083 Uiso 1 1 calc R
C2 C 0.26927(15) 0.63343(16) 0.04505(10) 0.0661(4) Uani 1 1 d .
H2 H 0.2356 0.5634 0.0579 0.079 Uiso 1 1 calc R
C3 C 0.28764(19) 0.63290(17) -0.03367(11) 0.0747(5) Uani 1 1 d .
C4 C 0.4034(2) 0.59853(19) -0.04725(12) 0.0833(6) Uani 1 1 d .
C5 C 0.40961(19) 0.56255(19) 0.13677(12) 0.0776(5) Uani 1 1 d .
H5 H 0.3533 0.5051 0.1423 0.093 Uiso 1 1 calc R
C6 C 0.4612(2) 0.5967(2) 0.20429(13) 0.0921(7) Uani 1 1 d .
C7 C 0.4190(3) 0.5447(3) 0.27135(14) 0.1040(8) Uani 1 1 d .
H7A H 0.4773 0.5463 0.3073 0.125 Uiso 1 1 calc R
H7B H 0.4002 0.4691 0.2621 0.125 Uiso 1 1 calc R
C8 C 0.3145(3) 0.6054(2) 0.29904(13) 0.0985(8) Uani 1 1 d .
H8A H 0.2825 0.5654 0.3386 0.118 Uiso 1 1 calc R
H8B H 0.3363 0.6769 0.3162 0.118 Uiso 1 1 calc R
C9 C 0.2285(2) 0.6178(2) 0.24171(13) 0.0878(6) Uani 1 1 d .
H9 H 0.1886 0.5551 0.2302 0.105 Uiso 1 1 calc R
C10 C 0.2015(2) 0.70651(19) 0.20510(12) 0.0829(6) Uani 1 1 d .
C11 C 0.1282(2) 0.6994(3) 0.14078(13) 0.0949(7) Uani 1 1 d .
H11A H 0.0667 0.7504 0.1461 0.114 Uiso 1 1 calc R
H11B H 0.0965 0.6267 0.1382 0.114 Uiso 1 1 calc R
C12 C 0.18949(18) 0.7238(2) 0.07049(11) 0.0816(6) Uani 1 1 d .
H12A H 0.1341 0.7366 0.0337 0.098 Uiso 1 1 calc R
H12B H 0.2321 0.7905 0.0763 0.098 Uiso 1 1 calc R
C13 C 0.2181(3) 0.6551(3) -0.08521(15) 0.1129(9) Uani 1 1 d .
H13A H 0.2414 0.6494 -0.1323 0.135 Uiso 1 1 calc R
H13B H 0.1453 0.6767 -0.0748 0.135 Uiso 1 1 calc R
C14 C 0.5144(3) 0.7069(3) 0.21262(17) 0.1274(12) Uani 1 1 d .
H14A H 0.5830 0.6998 0.2388 0.153 Uiso 1 1 calc R
H14B H 0.4643 0.7542 0.2380 0.153 Uiso 1 1 calc R
H14C H 0.5297 0.7370 0.1665 0.153 Uiso 1 1 calc R
C15 C 0.2409(4) 0.8188(2) 0.22229(15) 0.1123(10) Uani 1 1 d .
H15A H 0.2806 0.8178 0.2667 0.135 Uiso 1 1 calc R
H15B H 0.1776 0.8667 0.2260 0.135 Uiso 1 1 calc R
H15C H 0.2897 0.8440 0.1852 0.135 Uiso 1 1 calc R
C16 C 0.27295(16) 0.08459(16) 0.05456(11) 0.0699(5) Uani 1 1 d .
H16 H 0.3127 0.1539 0.0492 0.084 Uiso 1 1 calc R
C17 C 0.21433(16) 0.05480(15) -0.01622(10) 0.0677(4) Uani 1 1 d .
H17 H 0.1477 0.0117 -0.0047 0.081 Uiso 1 1 calc R
C18 C 0.29931(17) -0.02089(17) -0.04972(13) 0.0776(5) Uani 1 1 d .
C19 C 0.37440(17) -0.05954(18) 0.00654(14) 0.0807(6) Uani 1 1 d .
C20 C 0.19604(17) 0.09065(17) 0.11752(11) 0.0731(5) Uani 1 1 d .
H20 H 0.1295 0.0443 0.1135 0.088 Uiso 1 1 calc R
C21 C 0.1804(2) 0.1861(2) 0.16224(12) 0.0816(6) Uani 1 1 d .
C22 C 0.0648(2) 0.2041(3) 0.19314(14) 0.0993(8) Uani 1 1 d .
H22A H 0.0712 0.2425 0.2381 0.119 Uiso 1 1 calc R
H22B H 0.0297 0.1342 0.2023 0.119 Uiso 1 1 calc R
C23 C -0.0088(2) 0.2703(3) 0.14207(14) 0.1027(8) Uani 1 1 d .
H23A H -0.0854 0.2705 0.1592 0.123 Uiso 1 1 calc R
H23B H 0.0173 0.3451 0.1406 0.123 Uiso 1 1 calc R
C24 C -0.00518(17) 0.2228(2) 0.06895(13) 0.0857(6) Uani 1 1 d .
H24 H -0.0431 0.1573 0.0631 0.103 Uiso 1 1 calc R
C25 C 0.04501(15) 0.26163(18) 0.01113(12) 0.0736(5) Uani 1 1 d .
C26 C 0.05864(17) 0.1921(2) -0.05341(12) 0.0800(5) Uani 1 1 d .
H26A H 0.0369 0.2342 -0.0949 0.096 Uiso 1 1 calc R
H26B H 0.0078 0.1308 -0.0498 0.096 Uiso 1 1 calc R
C27 C 0.17794(18) 0.14837(18) -0.06521(11) 0.0771(5) Uani 1 1 d .
H27A H 0.1840 0.1238 -0.1141 0.093 Uiso 1 1 calc R
H27B H 0.2301 0.2082 -0.0591 0.093 Uiso 1 1 calc R
C28 C 0.3097(3) -0.0542(2) -0.11614(16) 0.1040(8) Uani 1 1 d .
H28A H 0.3658 -0.1035 -0.1282 0.125 Uiso 1 1 calc R
H28B H 0.2610 -0.0285 -0.1509 0.125 Uiso 1 1 calc R
C29 C 0.2511(2) 0.2871(2) 0.15453(16) 0.0957(7) Uani 1 1 d .
H29A H 0.2577 0.3225 0.1999 0.115 Uiso 1 1 calc R
H29B H 0.2165 0.3357 0.1211 0.115 Uiso 1 1 calc R
H29C H 0.3242 0.2673 0.1376 0.115 Uiso 1 1 calc R
C30 C 0.0940(2) 0.37330(18) 0.00453(15) 0.0907(6) Uani 1 1 d .
H30A H 0.0769 0.4147 0.0465 0.109 Uiso 1 1 calc R
H30B H 0.0629 0.4090 -0.0364 0.109 Uiso 1 1 calc R
H30C H 0.1738 0.3679 -0.0008 0.109 Uiso 1 1 calc R

loop_
_atom_site_aniso_label
_atom_site_aniso_U_11
_atom_site_aniso_U_22
_atom_site_aniso_U_33
_atom_site_aniso_U_23
_atom_site_aniso_U_13
_atom_site_aniso_U_12
O1 0.0686(8) 0.1055(11) 0.0933(9) 0.0071(8) 0.0122(7) 0.0246(8)
O2 0.1347(16) 0.1243(15) 0.0981(12) 0.0046(10) 0.0384(12) 0.0352(13)
O3 0.0903(11) 0.1651(19) 0.0967(11) -0.0078(12) -0.0164(9) 0.0525(13)
O4 0.0612(7) 0.0997(10) 0.0966(10) 0.0231(8) -0.0038(7) 0.0080(7)
O5 0.0766(10) 0.0972(12) 0.1511(16) 0.0253(11) 0.0142(10) 0.0236(9)
O6 0.0911(10) 0.0957(10) 0.0811(9) 0.0170(7) -0.0093(7) 0.0054(8)
C1 0.0564(9) 0.0692(10) 0.0814(11) -0.0072(8) -0.0007(8) 0.0040(8)
C2 0.0542(8) 0.0674(10) 0.0766(10) -0.0019(8) -0.0016(7) -0.0021(8)
C3 0.0720(11) 0.0739(11) 0.0782(11) -0.0036(9) -0.0011(9) -0.0024(9)
C4 0.0891(14) 0.0782(12) 0.0827(12) 0.0038(10) 0.0132(11) 0.0119(11)
C5 0.0706(11) 0.0766(11) 0.0856(12) -0.0069(10) -0.0081(9) 0.0149(9)
C6 0.0788(13) 0.1152(18) 0.0822(13) -0.0111(12) -0.0131(10) 0.0059(13)
C7 0.122(2) 0.1058(19) 0.0838(14) 0.0008(12) -0.0176(14) 0.0147(17)
C8 0.131(2) 0.0877(15) 0.0766(12) 0.0051(11) 0.0056(13) 0.0023(15)
C9 0.0944(15) 0.0783(14) 0.0907(13) -0.0005(10) 0.0186(12) -0.0056(12)
C10 0.0868(13) 0.0818(13) 0.0802(11) 0.0003(10) 0.0243(11) 0.0063(11)
C11 0.0662(12) 0.1186(19) 0.1000(15) 0.0023(13) 0.0171(11) 0.0159(12)
C12 0.0661(11) 0.0970(14) 0.0818(12) 0.0031(11) 0.0029(9) 0.0188(10)
C13 0.1034(18) 0.155(3) 0.0801(13) -0.0047(15) -0.0169(13) 0.0133(19)
C14 0.113(2) 0.164(3) 0.1049(19) -0.0159(19) -0.0150(17) -0.052(2)
C15 0.167(3) 0.0771(14) 0.0930(15) 0.0000(11) 0.0135(17) 0.0019(17)
C16 0.0556(8) 0.0697(10) 0.0845(11) 0.0139(8) -0.0007(8) -0.0063(8)
C17 0.0571(9) 0.0642(10) 0.0819(10) 0.0090(8) 0.0015(8) -0.0022(8)
C18 0.0628(10) 0.0688(10) 0.1013(14) 0.0049(10) 0.0039(10) -0.0028(8)
C19 0.0576(10) 0.0763(12) 0.1082(15) 0.0169(11) 0.0095(10) 0.0027(9)
C20 0.0635(10) 0.0773(11) 0.0786(11) 0.0160(9) -0.0015(8) -0.0081(9)
C21 0.0775(12) 0.0878(13) 0.0795(11) 0.0115(10) -0.0047(10) 0.0015(10)
C22 0.0943(16) 0.116(2) 0.0871(14) 0.0119(13) 0.0170(12) 0.0117(15)
C23 0.0765(13) 0.128(2) 0.1032(17) 0.0106(15) 0.0221(12) 0.0185(15)
C24 0.0560(9) 0.0984(15) 0.1026(15) 0.0185(12) 0.0018(10) 0.0007(11)
C25 0.0506(8) 0.0760(11) 0.0943(13) 0.0122(10) -0.0045(8) 0.0089(8)
C26 0.0668(11) 0.0846(13) 0.0887(12) 0.0121(10) -0.0164(10) 0.0039(9)
C27 0.0744(12) 0.0774(12) 0.0797(11) 0.0111(9) 0.0029(9) 0.0069(10)
C28 0.1004(18) 0.1003(17) 0.1113(18) -0.0156(14) 0.0035(14) 0.0173(14)
C29 0.0899(15) 0.0877(15) 0.1094(17) 0.0011(12) -0.0148(13) -0.0022(12)
C30 0.0920(14) 0.0705(12) 0.1096(16) 0.0111(11) 0.0039(12) 0.0095(11)

loop_
_atom_type_symbol
_atom_type_description
_atom_type_scat_dispersion_real
_atom_type_scat_dispersion_imag
_atom_type_scat_source
C C 0.0181 0.0091 'International Tables Vol C Tables 4.2.6.8 and 6.1.1.4'
H H 0.0000 0.0000 'International Tables Vol C Tables 4.2.6.8 and 6.1.1.4'
O O 0.0492 0.0322 'International Tables Vol C Tables 4.2.6.8 and 6.1.1.4'

loop_
_geom_angle_atom_site_label_1
_geom_angle_atom_site_label_2
_geom_angle_atom_site_label_3
_geom_angle
C4 O1 C1 110.88(15)
C5 O3 C6 61.37(15)
C19 O4 C16 111.20(15)
C21 O6 C20 60.76(14)
O1 C1 C5 108.23(16)
O1 C1 C2 105.37(15)
C5 C1 C2 114.52(17)
O1 C1 H1 109.5
C5 C1 H1 109.5
C2 C1 H1 109.5
C3 C2 C12 113.66(17)
C3 C2 C1 101.69(15)
C12 C2 C1 118.32(16)
C3 C2 H2 107.5
C12 C2 H2 107.5
C1 C2 H2 107.5
C13 C3 C4 122.1(2)
C13 C3 C2 129.8(2)
C4 C3 C2 108.14(18)
O2 C4 O1 121.1(2)
O2 C4 C3 129.5(2)
O1 C4 C3 109.36(18)
O3 C5 C6 59.47(16)
O3 C5 C1 119.8(2)
C6 C5 C1 125.7(2)
O3 C5 H5 113.7
C6 C5 H5 113.7
C1 C5 H5 113.7
O3 C6 C5 59.16(15)
O3 C6 C7 117.4(3)
C5 C6 C7 117.5(2)
O3 C6 C14 112.4(3)
C5 C6 C14 121.6(2)
C7 C6 C14 116.0(2)
C6 C7 C8 110.4(2)
C6 C7 H7A 109.6
C8 C7 H7A 109.6
C6 C7 H7B 109.6
C8 C7 H7B 109.6
H7A C7 H7B 108.1
C9 C8 C7 111.2(2)
C9 C8 H8A 109.4
C7 C8 H8A 109.4
C9 C8 H8B 109.4
C7 C8 H8B 109.4
H8A C8 H8B 108.0
C10 C9 C8 128.5(2)
C10 C9 H9 115.7
C8 C9 H9 115.7
C9 C10 C15 124.7(3)
C9 C10 C11 120.8(2)
C15 C10 C11 114.5(2)
C10 C11 C12 113.77(19)
C10 C11 H11A 108.8
C12 C11 H11A 108.8
C10 C11 H11B 108.8
C12 C11 H11B 108.8
H11A C11 H11B 107.7
C2 C12 C11 114.88(19)
C2 C12 H12A 108.5
C11 C12 H12A 108.5
C2 C12 H12B 108.5
C11 C12 H12B 108.5
H12A C12 H12B 107.5
C3 C13 H13A 120.0
C3 C13 H13B 120.0
H13A C13 H13B 120.0
C6 C14 H14A 109.5
C6 C14 H14B 109.5
H14A C14 H14B 109.5
C6 C14 H14C 109.5
H14A C14 H14C 109.5
H14B C14 H14C 109.5
C10 C15 H15A 109.5
C10 C15 H15B 109.5
H15A C15 H15B 109.5
C10 C15 H15C 109.5
H15A C15 H15C 109.5
H15B C15 H15C 109.5
O4 C16 C20 108.24(15)
O4 C16 C17 105.22(16)
C20 C16 C17 114.34(15)
O4 C16 H16 109.6
C20 C16 H16 109.6
C17 C16 H16 109.6
C18 C17 C27 113.61(17)
C18 C17 C16 101.47(16)
C27 C17 C16 117.81(16)
C18 C17 H17 107.8
C27 C17 H17 107.8
C16 C17 H17 107.8
C28 C18 C19 121.6(2)
C28 C18 C17 130.3(2)
C19 C18 C17 108.05(19)
O5 C19 O4 120.8(2)
O5 C19 C18 130.0(2)
O4 C19 C18 109.13(17)
O6 C20 C21 59.54(14)
O6 C20 C16 119.06(16)
C21 C20 C16 125.06(18)
O6 C20 H20 114.1
C21 C20 H20 114.1
C16 C20 H20 114.1
O6 C21 C20 59.69(14)
O6 C21 C29 112.52(19)
C20 C21 C29 122.4(2)
O6 C21 C22 117.61(19)
C20 C21 C22 117.2(2)
C29 C21 C22 115.3(2)
C21 C22 C23 111.15(19)
C21 C22 H22A 109.4
C23 C22 H22A 109.4
C21 C22 H22B 109.4
C23 C22 H22B 109.4
H22A C22 H22B 108.0
C24 C23 C22 110.6(2)
C24 C23 H23A 109.5
C22 C23 H23A 109.5
C24 C23 H23B 109.5
C22 C23 H23B 109.5
H23A C23 H23B 108.1
C25 C24 C23 128.7(2)
C25 C24 H24 115.7
C23 C24 H24 115.7
C24 C25 C26 120.6(2)
C24 C25 C30 125.0(2)
C26 C25 C30 114.5(2)
C25 C26 C27 114.70(17)
C25 C26 H26A 108.6
C27 C26 H26A 108.6
C25 C26 H26B 108.6
C27 C26 H26B 108.6
H26A C26 H26B 107.6
C17 C27 C26 115.93(18)
C17 C27 H27A 108.3
C26 C27 H27A 108.3
C17 C27 H27B 108.3
C26 C27 H27B 108.3
H27A C27 H27B 107.4
C18 C28 H28A 120.0
C18 C28 H28B 120.0
H28A C28 H28B 120.0
C21 C29 H29A 109.5
C21 C29 H29B 109.5
H29A C29 H29B 109.5
C21 C29 H29C 109.5
H29A C29 H29C 109.5
H29B C29 H29C 109.5
C25 C30 H30A 109.5
C25 C30 H30B 109.5
H30A C30 H30B 109.5
C25 C30 H30C 109.5
H30A C30 H30C 109.5
H30B C30 H30C 109.5

loop_
_geom_bond_atom_site_label_1
_geom_bond_atom_site_label_2
_geom_bond_distance
O1 C4 1.347(3)
O1 C1 1.458(2)
O2 C4 1.203(3)
O3 C5 1.439(3)
O3 C6 1.443(3)
O4 C19 1.355(3)
O4 C16 1.464(2)
O5 C19 1.204(3)
O6 C21 1.436(3)
O6 C20 1.438(3)
C1 C5 1.491(3)
C1 C2 1.548(3)
C1 H1 0.9800
C2 C3 1.494(3)
C2 C12 1.539(3)
C2 H2 0.9800
C3 C13 1.304(4)
C3 C4 1.468(3)
C5 C6 1.471(3)
C5 H5 0.9800
C6 C7 1.499(4)
C6 C14 1.502(5)
C7 C8 1.544(4)
C7 H7A 0.9700
C7 H7B 0.9700
C8 C9 1.497(4)
C8 H8A 0.9700
C8 H8B 0.9700
C9 C10 1.328(3)
C9 H9 0.9300
C10 C15 1.491(4)
C10 C11 1.494(4)
C11 C12 1.539(3)
C11 H11A 0.9700
C11 H11B 0.9700
C12 H12A 0.9700
C12 H12B 0.9700
C13 H13A 0.9300
C13 H13B 0.9300
C14 H14A 0.9600
C14 H14B 0.9600
C14 H14C 0.9600
C15 H15A 0.9600
C15 H15B 0.9600
C15 H15C 0.9600
C16 C20 1.499(3)
C16 C17 1.546(3)
C16 H16 0.9800
C17 C18 1.513(3)
C17 C27 1.535(3)
C17 H17 0.9800
C18 C28 1.319(4)
C18 C19 1.465(3)
C20 C21 1.453(3)
C20 H20 0.9800
C21 C29 1.507(4)
C21 C22 1.515(4)
C22 C23 1.534(4)
C22 H22A 0.9700
C22 H22B 0.9700
C23 C24 1.492(4)
C23 H23A 0.9700
C23 H23B 0.9700
C24 C25 1.329(3)
C24 H24 0.9300
C25 C26 1.491(3)
C25 C30 1.496(3)
C26 C27 1.539(3)
C26 H26A 0.9700
C26 H26B 0.9700
C27 H27A 0.9700
C27 H27B 0.9700
C28 H28A 0.9300
C28 H28B 0.9300
C29 H29A 0.9600
C29 H29B 0.9600
C29 H29C 0.9600
C30 H30A 0.9600
C30 H30B 0.9600
C30 H30C 0.9600

loop_
_geom_torsion_atom_site_label_1
_geom_torsion_atom_site_label_2
_geom_torsion_atom_site_label_3
_geom_torsion_atom_site_label_4
_geom_torsion
C4 O1 C1 C5 141.00(19)
C4 O1 C1 C2 18.1(2)
O1 C1 C2 C3 -21.0(2)
C5 C1 C2 C3 -139.82(17)
O1 C1 C2 C12 -146.24(18)
C5 C1 C2 C12 94.9(2)
C12 C2 C3 C13 -35.7(4)
C1 C2 C3 C13 -164.0(3)
C12 C2 C3 C4 145.78(19)
C1 C2 C3 C4 17.5(2)
C1 O1 C4 O2 174.2(2)
C1 O1 C4 C3 -6.9(3)
C13 C3 C4 O2 -7.5(4)
C2 C3 C4 O2 171.1(3)
C13 C3 C4 O1 173.8(3)
C2 C3 C4 O1 -7.6(3)
C6 O3 C5 C1 116.3(3)
O1 C1 C5 O3 43.5(3)
C2 C1 C5 O3 160.7(2)
O1 C1 C5 C6 115.5(2)
C2 C1 C5 C6 -127.3(2)
C5 O3 C6 C7 107.3(3)
C5 O3 C6 C14 -114.5(3)
C1 C5 C6 O3 -106.7(3)
O3 C5 C6 C7 -107.0(3)
C1 C5 C6 C7 146.3(2)
O3 C5 C6 C14 98.8(3)
C1 C5 C6 C14 -7.9(4)
O3 C6 C7 C8 -152.7(2)
C5 C6 C7 C8 -85.1(3)
C14 C6 C7 C8 70.5(3)
C6 C7 C8 C9 51.6(3)
C7 C8 C9 C10 -105.3(3)
C8 C9 C10 C15 -10.2(4)
C8 C9 C10 C11 168.7(2)
C9 C10 C11 C12 -111.0(3)
C15 C10 C11 C12 68.0(3)
C3 C2 C12 C11 154.3(2)
C1 C2 C12 C11 -86.6(3)
C10 C11 C12 C2 73.3(3)
C19 O4 C16 C20 140.84(17)
C19 O4 C16 C17 18.2(2)
O4 C16 C17 C18 -21.72(17)
C20 C16 C17 C18 -140.35(17)
O4 C16 C17 C27 -146.40(17)
C20 C16 C17 C27 95.0(2)
C27 C17 C18 C28 -35.7(3)
C16 C17 C18 C28 -163.2(3)
C27 C17 C18 C19 146.23(18)
C16 C17 C18 C19 18.76(19)
C16 O4 C19 O5 174.09(18)
C16 O4 C19 C18 -6.1(2)
C28 C18 C19 O5 -7.4(4)
C17 C18 C19 O5 170.9(2)
C28 C18 C19 O4 172.9(2)
C17 C18 C19 O4 -8.9(2)
C21 O6 C20 C16 115.8(2)
O4 C16 C20 O6 49.9(2)
C17 C16 C20 O6 166.83(17)
O4 C16 C20 C21 121.4(2)
C17 C16 C20 C21 -121.7(2)
C20 O6 C21 C29 -115.4(2)
C20 O6 C21 C22 106.9(3)
C16 C20 C21 O6 -106.0(2)
O6 C20 C21 C29 98.9(2)
C16 C20 C21 C29 -7.1(3)
O6 C20 C21 C22 -107.7(2)
C16 C20 C21 C22 146.3(2)
O6 C21 C22 C23 -156.4(2)
C20 C21 C22 C23 -88.2(3)
C29 C21 C22 C23 67.1(3)
C21 C22 C23 C24 49.8(3)
C22 C23 C24 C25 -107.7(3)
C23 C24 C25 C26 167.7(2)
C23 C24 C25 C30 -10.8(4)
C24 C25 C26 C27 -104.6(2)
C30 C25 C26 C27 74.0(2)
C18 C17 C27 C26 150.95(19)
C16 C17 C27 C26 -90.6(2)
C25 C26 C27 C17 75.0(3)
